data_1541895
loop_
_publ_author_name
'Xiu, Jianmin'
'Yi, Wenbin'

_publ_section_title
;
 Radical-based regioselective cross-coupling of indoles and cycloalkanes
;
_journal_issue 4
_journal_name_full 'Catal. Sci. Technol.'
_journal_page_first 998
_journal_paper_doi 10.1039/C5CY01907A
_journal_volume 6
_journal_year 2016
_chemical_formula_sum 'C15 H16 N2'
_chemical_formula_weight 224.30
_chemical_name_systematic
; 
 ? 
;
_space_group_IT_number 14
_symmetry_cell_setting monoclinic
_symmetry_space_group_name_Hall '-P 2ybc'
_symmetry_space_group_name_H-M 'P 1 21/c 1'
_atom_sites_solution_hydrogens geom
_atom_sites_solution_primary direct
_atom_sites_solution_secondary difmap
_audit_creation_method SHELXL-97
_audit_update_record
;
2015-05-21 deposited with the CCDC.
2016-01-05 downloaded from the CCDC.
;
_cell_angle_alpha 90.00
_cell_angle_beta 102.277(3)
_cell_angle_gamma 90.00
_cell_formula_units_Z 8
_cell_length_a 15.783(3)
_cell_length_b 12.467(2)
_cell_length_c 12.928(2)
_cell_measurement_reflns_used 3175
_cell_measurement_temperature 293(2)
_cell_measurement_theta_max 23.61
_cell_measurement_theta_min 2.30
_cell_volume 2485.6(7)
_computing_cell_refinement 'Bruker SAINT'
_computing_data_collection 'Bruker APEX2'
_computing_data_reduction 'Bruker SAINT'
_computing_molecular_graphics 'Bruker SHELXTL'
_computing_publication_material 'Bruker SHELXTL'
_computing_structure_refinement 'SHELXL-97 (Sheldrick, 1997)'
_computing_structure_solution 'SHELXS-97 (Sheldrick, 1990)'
_diffrn_ambient_temperature 293(2)
_diffrn_measured_fraction_theta_full 0.997
_diffrn_measured_fraction_theta_max 0.997
_diffrn_measurement_device_type 'Bruker APEX-II CCD'
_diffrn_measurement_method '\f and \w scans'
_diffrn_radiation_monochromator graphite
_diffrn_radiation_source 'fine-focus sealed tube'
_diffrn_radiation_type MoK\a
_diffrn_radiation_wavelength 0.71073
_diffrn_reflns_av_R_equivalents 0.0333
_diffrn_reflns_av_sigmaI/netI 0.0355
_diffrn_reflns_limit_h_max 18
_diffrn_reflns_limit_h_min -18
_diffrn_reflns_limit_k_max 14
_diffrn_reflns_limit_k_min -14
_diffrn_reflns_limit_l_max 14
_diffrn_reflns_limit_l_min -15
_diffrn_reflns_number 13531
_diffrn_reflns_theta_full 25.01
_diffrn_reflns_theta_max 25.01
_diffrn_reflns_theta_min 2.10
_exptl_absorpt_coefficient_mu 0.071
_exptl_absorpt_correction_T_max 0.9845
_exptl_absorpt_correction_T_min 0.9817
_exptl_absorpt_correction_type multi-scan
_exptl_absorpt_process_details sadabs
_exptl_crystal_colour colorless
_exptl_crystal_density_diffrn 1.199
_exptl_crystal_density_method 'not measured'
_exptl_crystal_description block
_exptl_crystal_F_000 960
_exptl_crystal_size_max 0.26
_exptl_crystal_size_mid 0.24
_exptl_crystal_size_min 0.22
_refine_diff_density_max 0.109
_refine_diff_density_min -0.187
_refine_diff_density_rms 0.033
_refine_ls_extinction_method none
_refine_ls_goodness_of_fit_ref 1.042
_refine_ls_hydrogen_treatment mixed
_refine_ls_matrix_type full
_refine_ls_number_parameters 307
_refine_ls_number_reflns 4370
_refine_ls_number_restraints 0
_refine_ls_restrained_S_all 1.042
_refine_ls_R_factor_all 0.0663
_refine_ls_R_factor_gt 0.0430
_refine_ls_shift/su_max 0.001
_refine_ls_shift/su_mean 0.000
_refine_ls_structure_factor_coef Fsqd
_refine_ls_weighting_details 'calc w=1/[\s^2^(Fo^2^)+(0.0532P)^2^+0.2324P] where P=(Fo^2^+2Fc^2^)/3'
_refine_ls_weighting_scheme calc
_refine_ls_wR_factor_gt 0.1028
_refine_ls_wR_factor_ref 0.1153
_reflns_number_gt 3137
_reflns_number_total 4370
_reflns_threshold_expression >2sigma(I)
_cod_data_source_file c5cy01907a2.cif
_cod_data_source_block 1
_cod_depositor_comments
;
The following automatic conversions were performed:

'_symmetry_cell_setting' value 'Monoclinic' changed to 'monoclinic'
according to
/usr/data/users/saulius/crontab/automatic-downloads/rss-feeds/RSC/lib/dictionaries/cif_core.dic
dictionary named 'cif_core.dic' version 2.4.2 from 2011-04-26.

Automatic conversion script
Id: cif_fix_values 4268 2015-11-12 08:31:59Z antanas 

 Adding full bibliography for 1541895.cif.
;
_cod_original_sg_symbol_H-M 'P2(1)/c  '
_cod_database_code 1541895

loop_
_symmetry_equiv_pos_as_xyz
'x, y, z'
'-x, y+1/2, -z+1/2'
'-x, -y, -z'
'x, -y-1/2, z-1/2'

loop_
_atom_site_label
_atom_site_type_symbol
_atom_site_fract_x
_atom_site_fract_y
_atom_site_fract_z
_atom_site_U_iso_or_equiv
_atom_site_adp_type
_atom_site_occupancy
_atom_site_symmetry_multiplicity
_atom_site_calc_flag
_atom_site_refinement_flags
N1 N 0.74709(9) 0.25328(12) 0.44421(12) 0.0589(4) Uani 1 1 d .
H1 H 0.8013 0.2629 0.4455 0.071 Uiso 1 1 calc R
N3 N 0.47137(10) 0.49047(13) 0.69449(14) 0.0685(5) Uani 1 1 d .
C1 C 0.41113(11) 0.24896(16) 0.39817(14) 0.0613(5) Uani 1 1 d .
H1A H 0.4104 0.3127 0.3550 0.074 Uiso 1 1 calc R
H1B H 0.4411 0.1927 0.3684 0.074 Uiso 1 1 calc R
C2 C 0.31861(12) 0.21384(18) 0.39732(18) 0.0758(6) Uani 1 1 d .
H2A H 0.2873 0.2728 0.4209 0.091 Uiso 1 1 calc R
H2B H 0.2896 0.1957 0.3256 0.091 Uiso 1 1 calc R
C3 C 0.31667(14) 0.11755(19) 0.4688(2) 0.0902(8) Uani 1 1 d .
H3A H 0.2569 0.1002 0.4697 0.108 Uiso 1 1 calc R
H3B H 0.3419 0.0562 0.4403 0.108 Uiso 1 1 calc R
C4 C 0.36555(13) 0.13815(17) 0.57989(19) 0.0782(6) Uani 1 1 d .
H4A H 0.3669 0.0730 0.6212 0.094 Uiso 1 1 calc R
H4B H 0.3356 0.1928 0.6119 0.094 Uiso 1 1 calc R
C5 C 0.45791(11) 0.17478(15) 0.58265(16) 0.0626(5) Uani 1 1 d .
H5A H 0.4901 0.1168 0.5590 0.075 Uiso 1 1 calc R
H5B H 0.4861 0.1926 0.6548 0.075 Uiso 1 1 calc R
C6 C 0.45899(10) 0.27266(13) 0.51168(13) 0.0461(4) Uani 1 1 d .
H6 H 0.4254 0.3284 0.5383 0.055 Uiso 1 1 calc R
C7 C 0.54981(10) 0.31660(12) 0.52362(12) 0.0420(4) Uani 1 1 d .
C8 C 0.66218(11) 0.44372(14) 0.61173(14) 0.0530(4) Uani 1 1 d .
H8 H 0.6767 0.5018 0.6572 0.064 Uiso 1 1 calc R
C9 C 0.72317(11) 0.39931(14) 0.56524(14) 0.0533(4) Uani 1 1 d .
H9 H 0.7797 0.4253 0.5785 0.064 Uiso 1 1 calc R
C10 C 0.69812(10) 0.31365(13) 0.49719(13) 0.0463(4) Uani 1 1 d .
C11 C 0.61272(10) 0.27143(12) 0.47428(13) 0.0443(4) Uani 1 1 d .
C12 C 0.61460(11) 0.18329(15) 0.40407(15) 0.0619(5) Uani 1 1 d .
H12 H 0.5681 0.1395 0.3743 0.074 Uiso 1 1 calc R
C13 C 0.69642(12) 0.17547(16) 0.38903(16) 0.0691(6) Uani 1 1 d .
H13 H 0.7154 0.1242 0.3469 0.083 Uiso 1 1 calc R
C14 C 0.57659(10) 0.40259(13) 0.59188(13) 0.0437(4) Uani 1 1 d .
C15 C 0.51726(11) 0.45117(14) 0.64777(14) 0.0504(4) Uani 1 1 d .
N2 N 0.70091(9) 0.44314(12) 0.26533(12) 0.0556(4) Uani 1 1 d .
H2 H 0.6487 0.4473 0.2747 0.067 Uiso 1 1 calc R
N4 N 1.06305(10) 0.70271(13) 0.47955(14) 0.0695(5) Uani 1 1 d .
C16 C 1.00157(11) 0.65714(14) 0.44195(14) 0.0507(4) Uani 1 1 d .
C17 C 0.92314(10) 0.52315(12) 0.31919(13) 0.0431(4) Uani 1 1 d .
C18 C 0.92289(10) 0.60152(12) 0.39646(13) 0.0435(4) Uani 1 1 d .
C19 C 0.84769(10) 0.63072(13) 0.43211(13) 0.0495(4) Uani 1 1 d .
H19 H 0.8509 0.6837 0.4834 0.059 Uiso 1 1 calc R
C20 C 0.77031(10) 0.58208(13) 0.39213(13) 0.0499(4) Uani 1 1 d .
H20 H 0.7203 0.6011 0.4149 0.060 Uiso 1 1 calc R
C21 C 0.76912(10) 0.50320(13) 0.31632(13) 0.0446(4) Uani 1 1 d .
C22 C 0.84311(10) 0.47194(12) 0.27866(13) 0.0456(4) Uani 1 1 d .
C23 C 0.81437(11) 0.38985(15) 0.20196(15) 0.0600(5) Uani 1 1 d .
H23 H 0.8483 0.3533 0.1628 0.072 Uiso 1 1 calc R
C24 C 0.72904(11) 0.37534(15) 0.19706(15) 0.0634(5) Uani 1 1 d .
H24 H 0.6943 0.3261 0.1533 0.076 Uiso 1 1 calc R
C25 C 1.00294(12) 0.55499(15) 0.17323(16) 0.0647(5) Uani 1 1 d .
H25A H 0.9579 0.5227 0.1195 0.078 Uiso 1 1 calc R
H25B H 0.9893 0.6304 0.1780 0.078 Uiso 1 1 calc R
C26 C 1.00479(10) 0.50085(13) 0.27972(14) 0.0493(4) Uani 1 1 d .
H26 H 1.0521 0.5349 0.3305 0.059 Uiso 1 1 calc R
C27 C 1.02979(11) 0.38360(14) 0.27441(15) 0.0570(5) Uani 1 1 d .
H27A H 1.0319 0.3500 0.3426 0.068 Uiso 1 1 calc R
H27B H 0.9862 0.3469 0.2222 0.068 Uiso 1 1 calc R
C28 C 1.11713(11) 0.37274(17) 0.24506(17) 0.0680(6) Uani 1 1 d .
H28A H 1.1307 0.2973 0.2397 0.082 Uiso 1 1 calc R
H28B H 1.1614 0.4043 0.3003 0.082 Uiso 1 1 calc R
C29 C 1.11759(13) 0.42789(18) 0.14052(18) 0.0792(6) Uani 1 1 d .
H29A H 1.1755 0.4246 0.1265 0.095 Uiso 1 1 calc R
H29B H 1.0788 0.3902 0.0840 0.095 Uiso 1 1 calc R
C30 C 1.08967(14) 0.54374(18) 0.1413(2) 0.0828(7) Uani 1 1 d .
H30A H 1.0854 0.5741 0.0713 0.099 Uiso 1 1 calc R
H30B H 1.1333 0.5839 0.1903 0.099 Uiso 1 1 calc R

loop_
_atom_site_aniso_label
_atom_site_aniso_U_11
_atom_site_aniso_U_22
_atom_site_aniso_U_33
_atom_site_aniso_U_23
_atom_site_aniso_U_13
_atom_site_aniso_U_12
N1 0.0423(8) 0.0703(10) 0.0669(10) -0.0034(8) 0.0180(7) 0.0021(7)
N3 0.0583(9) 0.0772(11) 0.0724(12) -0.0188(9) 0.0195(9) 0.0019(8)
C1 0.0461(10) 0.0743(13) 0.0586(12) -0.0067(9) 0.0003(9) -0.0007(9)
C2 0.0451(10) 0.0947(16) 0.0810(15) -0.0308(13) -0.0011(10) -0.0033(10)
C3 0.0671(13) 0.0839(17) 0.123(2) -0.0293(15) 0.0274(14) -0.0298(12)
C4 0.0675(13) 0.0694(13) 0.1032(18) 0.0022(12) 0.0306(13) -0.0194(10)
C5 0.0550(11) 0.0614(12) 0.0720(13) 0.0090(10) 0.0152(10) -0.0043(9)
C6 0.0390(8) 0.0469(10) 0.0523(10) -0.0033(7) 0.0092(8) 0.0013(7)
C7 0.0395(8) 0.0434(9) 0.0414(9) 0.0052(7) 0.0049(7) 0.0013(7)
C8 0.0504(10) 0.0531(10) 0.0549(11) -0.0054(8) 0.0098(9) -0.0093(8)
C9 0.0420(9) 0.0583(11) 0.0593(11) 0.0031(9) 0.0103(9) -0.0103(8)
C10 0.0418(9) 0.0526(10) 0.0455(10) 0.0076(8) 0.0111(8) 0.0017(7)
C11 0.0403(9) 0.0463(9) 0.0449(9) 0.0025(7) 0.0059(7) 0.0021(7)
C12 0.0465(10) 0.0642(12) 0.0738(13) -0.0180(10) 0.0101(9) 0.0010(8)
C13 0.0540(11) 0.0771(14) 0.0772(14) -0.0220(11) 0.0162(10) 0.0055(10)
C14 0.0403(8) 0.0467(9) 0.0442(9) 0.0014(7) 0.0089(7) 0.0007(7)
C15 0.0487(10) 0.0518(10) 0.0485(10) -0.0053(8) 0.0051(9) -0.0044(8)
N2 0.0400(8) 0.0657(10) 0.0607(10) -0.0070(8) 0.0097(7) -0.0020(7)
N4 0.0551(9) 0.0724(11) 0.0823(12) -0.0188(9) 0.0174(9) -0.0122(8)
C16 0.0520(10) 0.0499(10) 0.0530(11) -0.0064(8) 0.0175(9) -0.0011(8)
C17 0.0409(8) 0.0469(9) 0.0422(9) 0.0014(7) 0.0104(7) 0.0037(7)
C18 0.0438(9) 0.0432(9) 0.0445(9) -0.0008(7) 0.0119(7) -0.0010(7)
C19 0.0530(10) 0.0484(10) 0.0509(10) -0.0074(8) 0.0198(8) 0.0008(8)
C20 0.0452(9) 0.0540(10) 0.0548(11) -0.0017(8) 0.0205(8) 0.0045(8)
C21 0.0399(9) 0.0493(10) 0.0443(10) 0.0021(7) 0.0084(7) 0.0012(7)
C22 0.0435(9) 0.0489(10) 0.0441(10) -0.0020(7) 0.0086(8) 0.0039(7)
C23 0.0482(10) 0.0708(12) 0.0598(12) -0.0195(9) 0.0089(9) 0.0038(9)
C24 0.0527(11) 0.0706(13) 0.0633(12) -0.0210(10) 0.0041(9) -0.0026(9)
C25 0.0682(12) 0.0584(12) 0.0761(14) 0.0079(10) 0.0349(11) 0.0052(9)
C26 0.0412(9) 0.0559(10) 0.0520(11) -0.0092(8) 0.0127(8) 0.0016(7)
C27 0.0539(10) 0.0626(12) 0.0563(11) 0.0024(9) 0.0159(9) 0.0130(9)
C28 0.0499(10) 0.0774(13) 0.0770(14) -0.0171(11) 0.0140(10) 0.0149(9)
C29 0.0633(12) 0.0981(17) 0.0880(16) -0.0184(13) 0.0427(12) 0.0034(11)
C30 0.0830(15) 0.0844(16) 0.0971(18) 0.0004(12) 0.0552(14) -0.0048(12)

loop_
_atom_type_symbol
_atom_type_description
_atom_type_scat_dispersion_real
_atom_type_scat_dispersion_imag
_atom_type_scat_source
C C 0.0033 0.0016 'International Tables Vol C Tables 4.2.6.8 and 6.1.1.4'
H H 0.0000 0.0000 'International Tables Vol C Tables 4.2.6.8 and 6.1.1.4'
N N 0.0061 0.0033 'International Tables Vol C Tables 4.2.6.8 and 6.1.1.4'
O O 0.0106 0.0060 'International Tables Vol C Tables 4.2.6.8 and 6.1.1.4'

loop_
_geom_angle_atom_site_label_1
_geom_angle_atom_site_label_2
_geom_angle_atom_site_label_3
_geom_angle
C13 N1 C10 108.94(15)
C13 N1 H1 125.5
C10 N1 H1 125.5
C2 C1 C6 109.86(16)
C2 C1 H1A 109.7
C6 C1 H1A 109.7
C2 C1 H1B 109.7
C6 C1 H1B 109.7
H1A C1 H1B 108.2
C3 C2 C1 111.48(17)
C3 C2 H2A 109.3
C1 C2 H2A 109.3
C3 C2 H2B 109.3
C1 C2 H2B 109.3
H2A C2 H2B 108.0
C4 C3 C2 111.96(17)
C4 C3 H3A 109.2
C2 C3 H3A 109.2
C4 C3 H3B 109.2
C2 C3 H3B 109.2
H3A C3 H3B 107.9
C3 C4 C5 111.64(19)
C3 C4 H4A 109.3
C5 C4 H4A 109.3
C3 C4 H4B 109.3
C5 C4 H4B 109.3
H4A C4 H4B 108.0
C4 C5 C6 111.01(15)
C4 C5 H5A 109.4
C6 C5 H5A 109.4
C4 C5 H5B 109.4
C6 C5 H5B 109.4
H5A C5 H5B 108.0
C7 C6 C5 111.06(13)
C7 C6 C1 115.60(14)
C5 C6 C1 110.81(14)
C7 C6 H6 106.2
C5 C6 H6 106.2
C1 C6 H6 106.2
C14 C7 C11 116.50(14)
C14 C7 C6 119.74(14)
C11 C7 C6 123.64(14)
C9 C8 C14 120.75(16)
C9 C8 H8 119.6
C14 C8 H8 119.6
C8 C9 C10 117.52(15)
C8 C9 H9 121.2
C10 C9 H9 121.2
N1 C10 C9 128.93(15)
N1 C10 C11 107.78(15)
C9 C10 C11 123.25(16)
C7 C11 C10 119.19(15)
C7 C11 C12 135.04(15)
C10 C11 C12 105.70(14)
C13 C12 C11 107.26(16)
C13 C12 H12 126.4
C11 C12 H12 126.4
C12 C13 N1 110.31(17)
C12 C13 H13 124.8
N1 C13 H13 124.8
C7 C14 C8 122.79(15)
C7 C14 C15 120.06(14)
C8 C14 C15 117.13(15)
N3 C15 C14 178.39(18)
C21 N2 C24 108.77(14)
C21 N2 H2 125.6
C24 N2 H2 125.6
N4 C16 C18 178.37(19)
C18 C17 C22 116.28(14)
C18 C17 C26 120.17(14)
C22 C17 C26 123.49(14)
C17 C18 C19 123.01(14)
C17 C18 C16 119.81(14)
C19 C18 C16 117.18(14)
C20 C19 C18 120.67(15)
C20 C19 H19 119.7
C18 C19 H19 119.7
C19 C20 C21 117.39(15)
C19 C20 H20 121.3
C21 C20 H20 121.3
N2 C21 C20 128.56(15)
N2 C21 C22 107.94(14)
C20 C21 C22 123.50(15)
C21 C22 C17 119.15(14)
C21 C22 C23 105.84(14)
C17 C22 C23 135.01(15)
C24 C23 C22 107.17(16)
C24 C23 H23 126.4
C22 C23 H23 126.4
C23 C24 N2 110.27(16)
C23 C24 H24 124.9
N2 C24 H24 124.9
C30 C25 C26 111.03(16)
C30 C25 H25A 109.4
C26 C25 H25A 109.4
C30 C25 H25B 109.4
C26 C25 H25B 109.4
H25A C25 H25B 108.0
C17 C26 C27 116.17(14)
C17 C26 C25 111.66(14)
C27 C26 C25 109.85(15)
C17 C26 H26 106.2
C27 C26 H26 106.2
C25 C26 H26 106.2
C28 C27 C26 110.91(15)
C28 C27 H27A 109.5
C26 C27 H27A 109.5
C28 C27 H27B 109.5
C26 C27 H27B 109.5
H27A C27 H27B 108.0
C27 C28 C29 111.11(16)
C27 C28 H28A 109.4
C29 C28 H28A 109.4
C27 C28 H28B 109.4
C29 C28 H28B 109.4
H28A C28 H28B 108.0
C30 C29 C28 111.77(17)
C30 C29 H29A 109.3
C28 C29 H29A 109.3
C30 C29 H29B 109.3
C28 C29 H29B 109.3
H29A C29 H29B 107.9
C29 C30 C25 111.79(17)
C29 C30 H30A 109.3
C25 C30 H30A 109.3
C29 C30 H30B 109.3
C25 C30 H30B 109.3
H30A C30 H30B 107.9

loop_
_geom_bond_atom_site_label_1
_geom_bond_atom_site_label_2
_geom_bond_distance
N1 C13 1.359(2)
N1 C10 1.363(2)
N1 H1 0.8600
N3 C15 1.147(2)
C1 C2 1.522(3)
C1 C6 1.530(2)
C1 H1A 0.9700
C1 H1B 0.9700
C2 C3 1.519(3)
C2 H2A 0.9700
C2 H2B 0.9700
C3 C4 1.501(3)
C3 H3A 0.9700
C3 H3B 0.9700
C4 C5 1.521(2)
C4 H4A 0.9700
C4 H4B 0.9700
C5 C6 1.529(2)
C5 H5A 0.9700
C5 H5B 0.9700
C6 C7 1.511(2)
C6 H6 0.9800
C7 C14 1.396(2)
C7 C11 1.407(2)
C8 C9 1.357(2)
C8 C14 1.416(2)
C8 H8 0.9300
C9 C10 1.387(2)
C9 H9 0.9300
C10 C11 1.418(2)
C11 C12 1.430(2)
C12 C13 1.350(2)
C12 H12 0.9300
C13 H13 0.9300
C14 C15 1.433(2)
N2 C21 1.361(2)
N2 C24 1.363(2)
N2 H2 0.8600
N4 C16 1.140(2)
C16 C18 1.435(2)
C17 C18 1.398(2)
C17 C22 1.413(2)
C17 C26 1.509(2)
C18 C19 1.409(2)
C19 C20 1.363(2)
C19 H19 0.9300
C20 C21 1.386(2)
C20 H20 0.9300
C21 C22 1.412(2)
C22 C23 1.430(2)
C23 C24 1.347(2)
C23 H23 0.9300
C24 H24 0.9300
C25 C30 1.518(3)
C25 C26 1.528(2)
C25 H25A 0.9700
C25 H25B 0.9700
C26 C27 1.519(2)
C26 H26 0.9800
C27 C28 1.512(2)
C27 H27A 0.9700
C27 H27B 0.9700
C28 C29 1.518(3)
C28 H28A 0.9700
C28 H28B 0.9700
C29 C30 1.511(3)
C29 H29A 0.9700
C29 H29B 0.9700
C30 H30A 0.9700
C30 H30B 0.9700

loop_
_geom_torsion_atom_site_label_1
_geom_torsion_atom_site_label_2
_geom_torsion_atom_site_label_3
_geom_torsion_atom_site_label_4
_geom_torsion
C6 C1 C2 C3 -56.3(2)
C1 C2 C3 C4 55.4(2)
C2 C3 C4 C5 -54.2(2)
C3 C4 C5 C6 54.7(2)
C4 C5 C6 C7 173.71(16)
C4 C5 C6 C1 -56.4(2)
C2 C1 C6 C7 -175.54(15)
C2 C1 C6 C5 57.0(2)
C5 C6 C7 C14 -96.79(18)
C1 C6 C7 C14 135.86(16)
C5 C6 C7 C11 79.1(2)
C1 C6 C7 C11 -48.3(2)
C14 C8 C9 C10 0.7(3)
C13 N1 C10 C9 178.05(18)
C13 N1 C10 C11 0.14(19)
C8 C9 C10 N1 -177.41(16)
C8 C9 C10 C11 0.2(2)
C14 C7 C11 C10 0.9(2)
C6 C7 C11 C10 -175.08(14)
C14 C7 C11 C12 177.40(18)
C6 C7 C11 C12 1.4(3)
N1 C10 C11 C7 177.00(14)
C9 C10 C11 C7 -1.1(2)
N1 C10 C11 C12 -0.44(18)
C9 C10 C11 C12 -178.49(16)
C7 C11 C12 C13 -176.26(18)
C10 C11 C12 C13 0.6(2)
C11 C12 C13 N1 -0.5(2)
C10 N1 C13 C12 0.2(2)
C11 C7 C14 C8 0.0(2)
C6 C7 C14 C8 176.16(15)
C11 C7 C14 C15 -178.14(14)
C6 C7 C14 C15 -2.0(2)
C9 C8 C14 C7 -0.9(3)
C9 C8 C14 C15 177.34(16)
C7 C14 C15 N3 146(7)
C8 C14 C15 N3 -33(7)
C22 C17 C18 C19 -1.1(2)
C26 C17 C18 C19 176.10(15)
C22 C17 C18 C16 179.82(15)
C26 C17 C18 C16 -3.0(2)
N4 C16 C18 C17 180(100)
N4 C16 C18 C19 1(7)
C17 C18 C19 C20 0.4(3)
C16 C18 C19 C20 179.53(16)
C18 C19 C20 C21 0.4(2)
C24 N2 C21 C20 179.92(17)
C24 N2 C21 C22 -0.01(19)
C19 C20 C21 N2 179.62(16)
C19 C20 C21 C22 -0.5(3)
N2 C21 C22 C17 179.69(15)
C20 C21 C22 C17 -0.2(2)
N2 C21 C22 C23 0.17(18)
C20 C21 C22 C23 -179.77(16)
C18 C17 C22 C21 1.0(2)
C26 C17 C22 C21 -176.09(14)
C18 C17 C22 C23 -179.69(18)
C26 C17 C22 C23 3.3(3)
C21 C22 C23 C24 -0.3(2)
C17 C22 C23 C24 -179.68(19)
C22 C23 C24 N2 0.3(2)
C21 N2 C24 C23 -0.2(2)
C18 C17 C26 C27 132.40(16)
C22 C17 C26 C27 -50.7(2)
C18 C17 C26 C25 -100.56(18)
C22 C17 C26 C25 76.4(2)
C30 C25 C26 C17 172.83(16)
C30 C25 C26 C27 -56.8(2)
C17 C26 C27 C28 -173.95(15)
C25 C26 C27 C28 58.11(19)
C26 C27 C28 C29 -57.1(2)
C27 C28 C29 C30 54.5(2)
C28 C29 C30 C25 -53.5(3)
C26 C25 C30 C29 54.8(2)
